data_2234331
loop_
_publ_author_name
'Choi, Hong Dae'
'Seo, Pil Ja'
'Lee, Uk'

_publ_section_title
;
 3-(3-Chlorophenylsulfonyl)-5-isopropyl-2-methyl-1-benzofuran
;
_journal_coeditor_code LR2052
_journal_issue 4
_journal_name_full 'Acta Crystallographica Section E'
_journal_page_first o942
_journal_paper_doi 10.1107/S1600536812008525
_journal_volume 68
_journal_year 2012
_chemical_formula_iupac 'C18 H17 Cl O3 S'
_chemical_formula_moiety 'C18 H17 Cl O3 S'
_chemical_formula_sum 'C18 H17 Cl O3 S'
_chemical_formula_weight 348.83
_chemical_name_systematic
;
3-(3-Chlorophenylsulfonyl)-5-isopropyl-2-methyl-1-benzofuran
;
_space_group_IT_number 2
_symmetry_cell_setting triclinic
_symmetry_space_group_name_Hall '-P 1'
_symmetry_space_group_name_H-M 'P -1'
_atom_sites_solution_hydrogens difmap
_atom_sites_solution_primary direct
_atom_sites_solution_secondary difmap
_cell_angle_alpha 83.4840(10)
_cell_angle_beta 77.9070(10)
_cell_angle_gamma 85.7070(10)
_cell_formula_units_Z 2
_cell_length_a 7.1700(2)
_cell_length_b 9.9400(2)
_cell_length_c 12.2508(3)
_cell_measurement_reflns_used 7011
_cell_measurement_temperature 173(2)
_cell_measurement_theta_max 28.35
_cell_measurement_theta_min 2.55
_cell_volume 847.05(4)
_computing_cell_refinement '<i>SAINT</i> (Bruker, 2009)'
_computing_data_collection '<i>APEX2</i> (Bruker, 2009)'
_computing_data_reduction '<i>SAINT</i> (Bruker, 2009)'
_computing_molecular_graphics '<i>ORTEP-3</i> (Farrugia, 1997) and <i>DIAMOND</i> (Brandenburg, 1998)'
_computing_publication_material '<i>SHELXL97</i> (Sheldrick, 2008)'
_computing_structure_refinement '<i>SHELXL97</i> (Sheldrick, 2008)'
_computing_structure_solution '<i>SHELXS97</i> (Sheldrick, 2008)'
_diffrn_ambient_temperature 173(2)
_diffrn_detector_area_resol_mean 10.0
_diffrn_measured_fraction_theta_full 0.992
_diffrn_measured_fraction_theta_max 0.992
_diffrn_measurement_device_type 'Bruker SMART APEXII CCD'
_diffrn_measurement_method '\f and \w scans'
_diffrn_radiation_monochromator 'graphite multilayer'
_diffrn_radiation_source 'rotating anode'
_diffrn_radiation_type MoK\a
_diffrn_radiation_wavelength 0.71073
_diffrn_reflns_av_R_equivalents 0.0271
_diffrn_reflns_av_sigmaI/netI 0.0235
_diffrn_reflns_limit_h_max 9
_diffrn_reflns_limit_h_min -9
_diffrn_reflns_limit_k_max 13
_diffrn_reflns_limit_k_min -13
_diffrn_reflns_limit_l_max 16
_diffrn_reflns_limit_l_min -16
_diffrn_reflns_number 16044
_diffrn_reflns_theta_full 28.42
_diffrn_reflns_theta_max 28.42
_diffrn_reflns_theta_min 1.71
_diffrn_standards_number 0
_exptl_absorpt_coefficient_mu 0.360
_exptl_absorpt_correction_T_max 0.9547
_exptl_absorpt_correction_T_min 0.9028
_exptl_absorpt_correction_type multi-scan
_exptl_absorpt_process_details '(<i>SADABS</i>; Bruker, 2009)'
_exptl_crystal_colour colourless
_exptl_crystal_density_diffrn 1.368
_exptl_crystal_density_method 'not measured'
_exptl_crystal_description block
_exptl_crystal_F_000 364
_exptl_crystal_size_max 0.29
_exptl_crystal_size_mid 0.24
_exptl_crystal_size_min 0.13
_refine_diff_density_max 0.849
_refine_diff_density_min -0.455
_refine_ls_extinction_method none
_refine_ls_goodness_of_fit_ref 1.059
_refine_ls_hydrogen_treatment constr
_refine_ls_matrix_type full
_refine_ls_number_parameters 211
_refine_ls_number_reflns 4231
_refine_ls_number_restraints 0
_refine_ls_restrained_S_all 1.059
_refine_ls_R_factor_all 0.0540
_refine_ls_R_factor_gt 0.0463
_refine_ls_shift/su_max 0.000
_refine_ls_shift/su_mean 0.000
_refine_ls_structure_factor_coef Fsqd
_refine_ls_weighting_details 'calc w=1/[\s^2^(Fo^2^)+(0.0688P)^2^+0.4272P] where P=(Fo^2^+2Fc^2^)/3'
_refine_ls_weighting_scheme calc
_refine_ls_wR_factor_gt 0.1246
_refine_ls_wR_factor_ref 0.1317
_reflns_number_gt 3596
_reflns_number_total 4231
_reflns_threshold_expression I>2\s(I)
_cod_data_source_file lr2052.cif
_cod_data_source_block I
_cod_original_sg_symbol_H-M 'P -1 '
_cod_database_code 2234331
_cod_database_fobs_code 2234331

loop_
_symmetry_equiv_pos_as_xyz
'x, y, z'
'-x, -y, -z'

loop_
_atom_site_type_symbol
_atom_site_label
_atom_site_fract_x
_atom_site_fract_y
_atom_site_fract_z
_atom_site_U_iso_or_equiv
_atom_site_adp_type
_atom_site_calc_flag
_atom_site_refinement_flags
_atom_site_occupancy
_atom_site_symmetry_multiplicity
Cl Cl1 0.22055(7) 0.49026(6) 0.63396(4) 0.04596(16) Uani d . 1 2
S S1 0.34765(7) 0.31464(4) 0.22246(3) 0.03083(13) Uani d . 1 2
O O1 0.71701(19) 0.58220(14) 0.07545(10) 0.0376(3) Uani d . 1 2
O O2 0.1494(2) 0.35118(15) 0.22738(12) 0.0418(3) Uani d . 1 2
O O3 0.4313(3) 0.19619(14) 0.17075(12) 0.0470(4) Uani d . 1 2
C C1 0.4757(2) 0.45364(16) 0.16032(13) 0.0269(3) Uani d . 1 2
C C2 0.4074(3) 0.59381(16) 0.16760(13) 0.0287(3) Uani d . 1 2
C C3 0.2339(3) 0.66147(18) 0.21091(15) 0.0350(4) Uani d . 1 2
H H3 0.1263 0.6116 0.2471 0.042 Uiso calc R 1 2
C C4 0.2210(3) 0.8016(2) 0.20043(17) 0.0424(5) Uani d . 1 2
C C5 0.3805(4) 0.8721(2) 0.14704(18) 0.0485(5) Uani d . 1 2
H H5 0.3705 0.9684 0.1413 0.058 Uiso calc R 1 2
C C6 0.5538(4) 0.8085(2) 0.10175(18) 0.0476(5) Uani d . 1 2
H H6 0.6607 0.8585 0.0645 0.057 Uiso calc R 1 2
C C7 0.5627(3) 0.66778(19) 0.11380(14) 0.0346(4) Uani d . 1 2
C C8 0.6615(3) 0.45245(18) 0.10554(14) 0.0314(4) Uani d . 1 2
C C9 0.0286(4) 0.8735(2) 0.2472(2) 0.0510(5) Uani d . 1 2
H H9 -0.0715 0.8055 0.2589 0.061 Uiso calc R 1 2
C C10 0.0305(5) 0.9199(4) 0.3600(2) 0.0800(10) Uani d . 1 2
H H10A 0.1277 0.9867 0.3513 0.120 Uiso calc R 1 2
H H10B 0.0601 0.8419 0.4112 0.120 Uiso calc R 1 2
H H10C -0.0952 0.9612 0.3907 0.120 Uiso calc R 1 2
C C11 -0.0257(5) 0.9892(3) 0.1681(3) 0.0735(8) Uani d . 1 2
H H11A -0.1572 1.0223 0.1965 0.110 Uiso calc R 1 2
H H11B -0.0162 0.9582 0.0939 0.110 Uiso calc R 1 2
H H11C 0.0608 1.0626 0.1622 0.110 Uiso calc R 1 2
C C12 0.8097(3) 0.3445(2) 0.07479(18) 0.0445(5) Uani d . 1 2
H H12A 0.8950 0.3338 0.1285 0.067 Uiso calc R 1 2
H H12B 0.8836 0.3690 -0.0008 0.067 Uiso calc R 1 2
H H12C 0.7490 0.2590 0.0763 0.067 Uiso calc R 1 2
C C13 0.3857(3) 0.29535(17) 0.36169(14) 0.0301(3) Uani d . 1 2
C C14 0.2933(2) 0.38686(17) 0.43515(14) 0.0300(3) Uani d . 1 2
H H14 0.2060 0.4559 0.4127 0.036 Uiso calc R 1 2
C C15 0.3317(3) 0.3750(2) 0.54204(14) 0.0337(4) Uani d . 1 2
C C16 0.4560(3) 0.2732(2) 0.57601(17) 0.0448(5) Uani d . 1 2
H H16 0.4809 0.2661 0.6497 0.054 Uiso calc R 1 2
C C17 0.5430(4) 0.1826(2) 0.50199(19) 0.0509(5) Uani d . 1 2
H H17 0.6268 0.1117 0.5254 0.061 Uiso calc R 1 2
C C18 0.5105(3) 0.1929(2) 0.39347(17) 0.0425(4) Uani d . 1 2
H H18 0.5727 0.1309 0.3422 0.051 Uiso calc R 1 2

loop_
_atom_site_aniso_label
_atom_site_aniso_U_11
_atom_site_aniso_U_22
_atom_site_aniso_U_33
_atom_site_aniso_U_12
_atom_site_aniso_U_13
_atom_site_aniso_U_23
Cl1 0.0426(3) 0.0637(3) 0.0318(2) -0.0110(2) 0.00138(19) -0.0171(2)
S1 0.0390(2) 0.0288(2) 0.0274(2) -0.00753(17) -0.00952(17) -0.00579(15)
O1 0.0365(7) 0.0478(8) 0.0290(6) -0.0133(6) -0.0028(5) -0.0056(6)
O2 0.0366(7) 0.0537(8) 0.0395(7) -0.0132(6) -0.0144(6) -0.0029(6)
O3 0.0747(11) 0.0293(6) 0.0396(7) -0.0061(7) -0.0112(7) -0.0126(6)
C1 0.0312(8) 0.0283(7) 0.0227(7) -0.0026(6) -0.0075(6) -0.0047(6)
C2 0.0369(9) 0.0279(8) 0.0223(7) -0.0019(7) -0.0080(6) -0.0036(6)
C3 0.0419(10) 0.0341(9) 0.0295(8) 0.0035(7) -0.0087(7) -0.0057(7)
C4 0.0611(13) 0.0339(9) 0.0339(9) 0.0078(9) -0.0154(9) -0.0060(7)
C5 0.0783(16) 0.0285(9) 0.0412(11) 0.0013(10) -0.0184(11) -0.0053(8)
C6 0.0684(15) 0.0405(10) 0.0359(10) -0.0230(10) -0.0118(10) 0.0035(8)
C7 0.0452(10) 0.0355(9) 0.0241(8) -0.0089(8) -0.0070(7) -0.0032(6)
C8 0.0336(9) 0.0399(9) 0.0230(7) -0.0023(7) -0.0084(6) -0.0084(7)
C9 0.0598(14) 0.0427(11) 0.0509(12) 0.0112(10) -0.0137(11) -0.0104(9)
C10 0.0746(19) 0.110(3) 0.0598(16) 0.0405(18) -0.0238(15) -0.0397(17)
C11 0.0756(19) 0.0659(17) 0.080(2) 0.0106(15) -0.0291(16) 0.0048(15)
C12 0.0342(10) 0.0599(13) 0.0421(10) 0.0094(9) -0.0111(8) -0.0176(9)
C13 0.0352(9) 0.0282(8) 0.0275(8) -0.0057(7) -0.0076(7) -0.0010(6)
C14 0.0290(8) 0.0333(8) 0.0284(8) -0.0054(7) -0.0060(6) -0.0035(6)
C15 0.0316(9) 0.0432(10) 0.0258(8) -0.0117(7) -0.0018(7) -0.0031(7)
C16 0.0506(12) 0.0543(12) 0.0317(9) -0.0072(10) -0.0153(9) 0.0032(8)
C17 0.0606(14) 0.0468(12) 0.0465(12) 0.0093(10) -0.0224(11) 0.0039(9)
C18 0.0513(12) 0.0353(9) 0.0404(10) 0.0065(8) -0.0114(9) -0.0040(8)

loop_
_atom_type_symbol
_atom_type_description
_atom_type_scat_dispersion_real
_atom_type_scat_dispersion_imag
_atom_type_scat_source
C C 0.0033 0.0016 'International Tables Vol C Tables 4.2.6.8 and 6.1.1.4'
H H 0.0000 0.0000 'International Tables Vol C Tables 4.2.6.8 and 6.1.1.4'
O O 0.0106 0.0060 'International Tables Vol C Tables 4.2.6.8 and 6.1.1.4'
S S 0.1246 0.1234 'International Tables Vol C Tables 4.2.6.8 and 6.1.1.4'
Cl Cl 0.1484 0.1585 'International Tables Vol C Tables 4.2.6.8 and 6.1.1.4'

loop_
_geom_angle_atom_site_label_1
_geom_angle_atom_site_label_2
_geom_angle_atom_site_label_3
_geom_angle
O2 S1 O3 119.69(9)
O2 S1 C1 107.76(8)
O3 S1 C1 109.52(9)
O2 S1 C13 107.50(8)
O3 S1 C13 107.43(9)
C1 S1 C13 103.79(8)
C8 O1 C7 107.30(14)
C8 C1 C2 107.79(15)
C8 C1 S1 126.80(14)
C2 C1 S1 125.15(13)
C7 C2 C3 119.77(16)
C7 C2 C1 104.46(16)
C3 C2 C1 135.75(17)
C4 C3 C2 119.30(19)
C4 C3 H3 120.3
C2 C3 H3 120.3
C3 C4 C5 119.2(2)
C3 C4 C9 118.4(2)
C5 C4 C9 122.43(19)
C6 C5 C4 123.05(18)
C6 C5 H5 118.5
C4 C5 H5 118.5
C7 C6 C5 116.5(2)
C7 C6 H6 121.8
C5 C6 H6 121.8
O1 C7 C2 110.48(15)
O1 C7 C6 127.30(18)
C2 C7 C6 122.21(19)
C1 C8 O1 109.96(15)
C1 C8 C12 134.29(18)
O1 C8 C12 115.74(16)
C11 C9 C10 111.0(2)
C11 C9 C4 112.9(2)
C10 C9 C4 110.2(2)
C11 C9 H9 107.5
C10 C9 H9 107.5
C4 C9 H9 107.5
C9 C10 H10A 109.5
C9 C10 H10B 109.5
H10A C10 H10B 109.5
C9 C10 H10C 109.5
H10A C10 H10C 109.5
H10B C10 H10C 109.5
C9 C11 H11A 109.5
C9 C11 H11B 109.5
H11A C11 H11B 109.5
C9 C11 H11C 109.5
H11A C11 H11C 109.5
H11B C11 H11C 109.5
C8 C12 H12A 109.5
C8 C12 H12B 109.5
H12A C12 H12B 109.5
C8 C12 H12C 109.5
H12A C12 H12C 109.5
H12B C12 H12C 109.5
C18 C13 C14 121.69(17)
C18 C13 S1 119.55(14)
C14 C13 S1 118.73(14)
C15 C14 C13 118.22(17)
C15 C14 H14 120.9
C13 C14 H14 120.9
C14 C15 C16 121.22(18)
C14 C15 Cl1 118.77(15)
C16 C15 Cl1 120.01(15)
C17 C16 C15 119.26(19)
C17 C16 H16 120.4
C15 C16 H16 120.4
C16 C17 C18 121.1(2)
C16 C17 H17 119.5
C18 C17 H17 119.5
C13 C18 C17 118.53(19)
C13 C18 H18 120.7
C17 C18 H18 120.7

loop_
_geom_bond_atom_site_label_1
_geom_bond_atom_site_label_2
_geom_bond_distance
Cl1 C15 1.7307(19)
S1 O2 1.4308(15)
S1 O3 1.4325(14)
S1 C1 1.7290(17)
S1 C13 1.7700(18)
O1 C8 1.366(2)
O1 C7 1.379(2)
C1 C8 1.360(2)
C1 C2 1.448(2)
C2 C7 1.386(3)
C2 C3 1.400(2)
C3 C4 1.382(3)
C3 H3 0.9500
C4 C5 1.389(3)
C4 C9 1.534(3)
C5 C6 1.387(3)
C5 H5 0.9500
C6 C7 1.387(3)
C6 H6 0.9500
C8 C12 1.475(3)
C9 C11 1.501(3)
C9 C10 1.509(4)
C9 H9 1.0000
C10 H10A 0.9800
C10 H10B 0.9800
C10 H10C 0.9800
C11 H11A 0.9800
C11 H11B 0.9800
C11 H11C 0.9800
C12 H12A 0.9800
C12 H12B 0.9800
C12 H12C 0.9800
C13 C18 1.382(3)
C13 C14 1.386(2)
C14 C15 1.384(2)
C14 H14 0.9500
C15 C16 1.385(3)
C16 C17 1.374(3)
C16 H16 0.9500
C17 C18 1.388(3)
C17 H17 0.9500
C18 H18 0.9500

loop_
_geom_hbond_atom_site_label_D
_geom_hbond_atom_site_label_H
_geom_hbond_atom_site_label_A
_geom_hbond_site_symmetry_A
_geom_hbond_distance_DH
_geom_hbond_distance_HA
_geom_hbond_distance_DA
_geom_hbond_angle_DHA
C5 H5 O3 1_565 0.95 2.42 3.321(2) 158.6
C12 H12A O2 1_655 0.98 2.42 3.375(2) 165.2
C16 H16 Cg 2_666 0.95 2.71 3.646(2) 170.4

loop_
_geom_torsion_atom_site_label_1
_geom_torsion_atom_site_label_2
_geom_torsion_atom_site_label_3
_geom_torsion_atom_site_label_4
_geom_torsion
O2 S1 C1 C8 -156.03(15)
O3 S1 C1 C8 -24.32(18)
C13 S1 C1 C8 90.16(16)
O2 S1 C1 C2 30.48(16)
O3 S1 C1 C2 162.19(14)
C13 S1 C1 C2 -83.33(16)
C8 C1 C2 C7 0.54(18)
S1 C1 C2 C7 175.07(13)
C8 C1 C2 C3 178.83(19)
S1 C1 C2 C3 -6.6(3)
C7 C2 C3 C4 -0.7(3)
C1 C2 C3 C4 -178.83(18)
C2 C3 C4 C5 0.0(3)
C2 C3 C4 C9 179.19(17)
C3 C4 C5 C6 0.9(3)
C9 C4 C5 C6 -178.2(2)
C4 C5 C6 C7 -1.1(3)
C8 O1 C7 C2 -0.54(19)
C8 O1 C7 C6 -179.70(19)
C3 C2 C7 O1 -178.62(15)
C1 C2 C7 O1 0.00(19)
C3 C2 C7 C6 0.6(3)
C1 C2 C7 C6 179.21(17)
C5 C6 C7 O1 179.36(18)
C5 C6 C7 C2 0.3(3)
C2 C1 C8 O1 -0.90(19)
S1 C1 C8 O1 -175.31(11)
C2 C1 C8 C12 178.02(19)
S1 C1 C8 C12 3.6(3)
C7 O1 C8 C1 0.90(19)
C7 O1 C8 C12 -178.25(15)
C3 C4 C9 C11 -135.1(2)
C5 C4 C9 C11 44.1(3)
C3 C4 C9 C10 100.2(3)
C5 C4 C9 C10 -80.7(3)
O2 S1 C13 C18 141.75(16)
O3 S1 C13 C18 11.71(19)
C1 S1 C13 C18 -104.25(17)
O2 S1 C13 C14 -40.32(16)
O3 S1 C13 C14 -170.36(14)
C1 S1 C13 C14 73.68(15)
C18 C13 C14 C15 1.1(3)
S1 C13 C14 C15 -176.74(13)
C13 C14 C15 C16 -1.2(3)
C13 C14 C15 Cl1 178.92(13)
C14 C15 C16 C17 0.1(3)
Cl1 C15 C16 C17 -179.99(17)
C15 C16 C17 C18 1.0(4)
C14 C13 C18 C17 0.0(3)
S1 C13 C18 C17 177.84(17)
C16 C17 C18 C13 -1.1(4)

loop_
_cod_related_entry_id
_cod_related_entry_database
_cod_related_entry_code
1 ChemSpider 30657621
